data_7105422
loop_
_publ_author_name
'Abate, Antonio'
'Brischetto, Manuel'
'Cavallo, Gabriella'
'Lahtinen, Manu'
'Metrangolo, Pierangelo'
'Pilati, Tullio'
'Radice, Stefano'
'Resnati, Giuseppe'
'Rissanen, Kari'
'Terraneo, Giancarlo'

_publ_section_title
;
 Dimensional encapsulation of I(-)...I(2)...I(-) in an organic salt
 crystal matrix.
;
_journal_issue 16
_journal_name_full 'Chemical communications (Cambridge, England)'
_journal_page_first 2724
_journal_page_last 2726
_journal_paper_doi 10.1039/b924423a
_journal_volume 46
_journal_year 2010
_chemical_formula_moiety 'C12 H30 N2, 2+ , 2(I3, 1-)'
_chemical_formula_sum 'C12 H30 I6 N2'
_chemical_formula_weight 963.78
_chemical_name_systematic
;
?
;
_space_group_IT_number 12
_symmetry_cell_setting monoclinic
_symmetry_space_group_name_Hall '-C 2y'
_symmetry_space_group_name_H-M 'C 1 2/m 1'
_atom_sites_solution_hydrogens geom
_atom_sites_solution_primary direct
_atom_sites_solution_secondary difmap
_audit_creation_method SHELXL-97
_cell_angle_alpha 90.00
_cell_angle_beta 92.79(2)
_cell_angle_gamma 90.00
_cell_formula_units_Z 2
_cell_length_a 21.891(4)
_cell_length_b 7.6086(14)
_cell_length_c 7.8147(15)
_cell_measurement_reflns_used 3095
_cell_measurement_temperature 295(2)
_cell_measurement_theta_max 28.92
_cell_measurement_theta_min 2.61
_cell_volume 1300.1(4)
_computing_cell_refinement 'Bruker SAINT'
_computing_data_collection 'Bruker SMART'
_computing_data_reduction 'Bruker SAINT'
_computing_molecular_graphics 'ORTEP-III (Burnett and Johnson, 1996), Mercury 1.4, CCDC'
_computing_publication_material 'SHELXL-97 (Sheldrick, 1997)'
_computing_structure_refinement 'SHELXL-97 (Sheldrick, 1997)'
_computing_structure_solution
;
M.C. Burla, M. Camalli, B. Carrozzini, G.L. Cascarano, C. Giacovazzo,
G. Polidori, R. Spagna (2003).
SIR2002: the program. J. Appl. Cryst. 36,1103
;
_diffrn_ambient_temperature 295(2)
_diffrn_measured_fraction_theta_full 0.999
_diffrn_measured_fraction_theta_max 0.935
_diffrn_measurement_device_type 'Bruker SMART CCD area-detector'
_diffrn_measurement_method '\w and \f scans'
_diffrn_radiation_monochromator graphite
_diffrn_radiation_source 'fine-focus sealed tube'
_diffrn_radiation_type MoK\a
_diffrn_radiation_wavelength 0.71073
_diffrn_reflns_av_R_equivalents 0.0358
_diffrn_reflns_av_sigmaI/netI 0.0311
_diffrn_reflns_limit_h_max 30
_diffrn_reflns_limit_h_min -30
_diffrn_reflns_limit_k_max 10
_diffrn_reflns_limit_k_min -10
_diffrn_reflns_limit_l_max 10
_diffrn_reflns_limit_l_min -10
_diffrn_reflns_number 7324
_diffrn_reflns_theta_full 27.50
_diffrn_reflns_theta_max 30.65
_diffrn_reflns_theta_min 1.86
_diffrn_standards_decay_% 0.0
_exptl_absorpt_coefficient_mu 7.165
_exptl_absorpt_correction_T_max 0.7461
_exptl_absorpt_correction_T_min 0.3507
_exptl_absorpt_correction_type multi-scan
_exptl_absorpt_process_details 'SADABS, Bruker, 1997'
_exptl_crystal_colour 'intense red'
_exptl_crystal_density_diffrn 2.462
_exptl_crystal_density_method 'not measured'
_exptl_crystal_description table
_exptl_crystal_F_000 868
_exptl_crystal_size_max 0.46
_exptl_crystal_size_mid 0.32
_exptl_crystal_size_min 0.07
_refine_diff_density_max 0.833
_refine_diff_density_min -0.773
_refine_diff_density_rms 0.114
_refine_ls_extinction_coef 0.00301(18)
_refine_ls_extinction_expression Fc^*^=kFc[1+0.001xFc^2^\l^3^/sin(2\q)]^-1/4^
_refine_ls_extinction_method SHELXL
_refine_ls_goodness_of_fit_ref 1.033
_refine_ls_hydrogen_treatment noref
_refine_ls_matrix_type full
_refine_ls_number_parameters 60
_refine_ls_number_reflns 2014
_refine_ls_number_restraints 0
_refine_ls_restrained_S_all 1.033
_refine_ls_R_factor_all 0.0422
_refine_ls_R_factor_gt 0.0286
_refine_ls_shift/su_max 0.000
_refine_ls_shift/su_mean 0.000
_refine_ls_structure_factor_coef Fsqd
_refine_ls_weighting_details 'w=1/[\s^2^(Fo^2^)+(0.0308P)^2^+1.8082P] where P=(Fo^2^+2Fc^2^)/3'
_refine_ls_weighting_scheme calc
_refine_ls_wR_factor_gt 0.0718
_refine_ls_wR_factor_ref 0.0822
_reflns_number_gt 1463
_reflns_number_total 2014
_reflns_threshold_expression I>2\s(I)
_cod_data_source_file b924423a.txt
_cod_data_source_block re293
_cod_depositor_comments
;
The following automatic conversions were performed:
'_symmetry_cell_setting' value 'Monoclinic' changed to 'monoclinic'
according to '/home/saulius/struct/CIF-dictionaries/cif_core.dic'
dictionary named 'cif_core.dic' version 2.4.1 from 2010-06-29.

Automatic conversion script
Id: cif_fix_enum 1527 2010-12-29 10:47:43Z saulius 
;
_cod_original_sg_symbol_H-M C2/m
_cod_database_code 7105422

loop_
_symmetry_equiv_pos_as_xyz
'x, y, z'
'-x, y, -z'
'x+1/2, y+1/2, z'
'-x+1/2, y+1/2, -z'
'-x, -y, -z'
'x, -y, z'
'-x+1/2, -y+1/2, -z'
'x+1/2, -y+1/2, z'

loop_
_atom_site_label
_atom_site_type_symbol
_atom_site_fract_x
_atom_site_fract_y
_atom_site_fract_z
_atom_site_U_iso_or_equiv
_atom_site_adp_type
_atom_site_occupancy
_atom_site_symmetry_multiplicity
_atom_site_calc_flag
_atom_site_refinement_flags
_atom_site_disorder_assembly
_atom_site_disorder_group
I1 I 0.133555(15) 0.0000 0.56410(4) 0.05718(13) Uani 1 2 d S . .
I2 I 0.24010(2) 0.0000 0.34029(5) 0.07056(15) Uani 1 2 d S . .
I3 I 0.032172(18) 0.0000 0.78132(5) 0.07193(15) Uani 1 2 d S . .
N1 N 0.35233(19) 0.0000 0.8726(5) 0.0541(9) Uani 1 2 d S . .
C1 C 0.3780(3) 0.0000 0.6953(6) 0.0579(12) Uani 1 2 d S . .
H1A H 0.3626 -0.1028 0.6337 0.069 Uiso 0.50 1 calc PR . .
H1B H 0.3626 0.1028 0.6337 0.069 Uiso 0.50 1 calc PR . .
C2 C 0.4472(2) 0.0000 0.6931(7) 0.0625(13) Uani 1 2 d S . .
H2A H 0.4636 -0.1034 0.7515 0.075 Uiso 0.50 1 calc PR . .
H2B H 0.4636 0.1034 0.7515 0.075 Uiso 0.50 1 calc PR . .
C3 C 0.4652(2) 0.0000 0.5061(8) 0.0677(14) Uani 1 2 d S . .
H3A H 0.4482 -0.1031 0.4485 0.081 Uiso 0.50 1 calc PR . .
H3B H 0.4482 0.1031 0.4485 0.081 Uiso 0.50 1 calc PR . .
C4 C 0.37163(19) 0.1604(7) 0.9699(5) 0.0816(13) Uani 1 1 d . . .
H4A H 0.3516 0.1635 1.0765 0.122 Uiso 1 1 calc R . .
H4B H 0.3605 0.2629 0.9038 0.122 Uiso 1 1 calc R . .
H4C H 0.4151 0.1584 0.9921 0.122 Uiso 1 1 calc R . .
C5 C 0.2839(2) 0.0000 0.8472(7) 0.0649(13) Uani 1 2 d S . .
H5A H 0.2658 0.0000 0.9567 0.097 Uiso 1 2 calc SR . .
H5B H 0.2710 -0.1030 0.7843 0.097 Uiso 0.50 1 calc PR . .
H5C H 0.2710 0.1030 0.7843 0.097 Uiso 0.50 1 calc PR . .

loop_
_atom_site_aniso_label
_atom_site_aniso_U_11
_atom_site_aniso_U_22
_atom_site_aniso_U_33
_atom_site_aniso_U_23
_atom_site_aniso_U_13
_atom_site_aniso_U_12
I1 0.0576(2) 0.0526(2) 0.0602(2) 0.000 -0.00814(15) 0.000
I2 0.0827(3) 0.0723(3) 0.0572(2) 0.000 0.00923(18) 0.000
I3 0.0627(3) 0.0696(3) 0.0836(3) 0.000 0.00513(19) 0.000
N1 0.056(2) 0.056(2) 0.050(2) 0.000 -0.0030(17) 0.000
C1 0.062(3) 0.058(3) 0.054(3) 0.000 0.003(2) 0.000
C2 0.048(3) 0.067(3) 0.072(3) 0.000 0.002(2) 0.000
C3 0.058(3) 0.065(3) 0.081(4) 0.000 0.018(3) 0.000
C4 0.080(3) 0.084(3) 0.081(3) -0.027(2) 0.000(2) -0.010(2)
C5 0.047(3) 0.083(4) 0.064(3) 0.000 0.004(2) 0.000

loop_
_atom_type_symbol
_atom_type_description
_atom_type_scat_dispersion_real
_atom_type_scat_dispersion_imag
_atom_type_scat_source
C C 0.0033 0.0016 'International Tables Vol C Tables 4.2.6.8 and 6.1.1.4'
H H 0.0000 0.0000 'International Tables Vol C Tables 4.2.6.8 and 6.1.1.4'
I I -0.4742 1.8119 'International Tables Vol C Tables 4.2.6.8 and 6.1.1.4'
N N 0.0061 0.0033 'International Tables Vol C Tables 4.2.6.8 and 6.1.1.4'

loop_
_geom_angle_atom_site_label_1
_geom_angle_atom_site_label_2
_geom_angle_atom_site_label_3
_geom_angle
_geom_angle_site_symmetry_1
_geom_angle_site_symmetry_3
_geom_angle_publ_flag
I3 I1 I2 179.479(15) . . ?
C4 N1 C4 110.2(5) . 6 ?
C4 N1 C5 108.9(3) . . ?
C4 N1 C5 108.9(3) 6 . ?
C4 N1 C1 110.9(3) . . ?
C4 N1 C1 110.9(3) 6 . ?
C5 N1 C1 106.9(4) . . ?
C2 C1 N1 115.1(5) . . ?
C2 C1 H1A 108.5 . . ?
N1 C1 H1A 108.5 . . ?
C2 C1 H1B 108.5 . . ?
N1 C1 H1B 108.5 . . ?
H1A C1 H1B 107.5 . . ?
C1 C2 C3 108.4(5) . . ?
C1 C2 H2A 110.0 . . ?
C3 C2 H2A 110.0 . . ?
C1 C2 H2B 110.0 . . ?
C3 C2 H2B 110.0 . . ?
H2A C2 H2B 108.4 . . ?
C3 C3 C2 111.3(7) 5_656 . ?
C3 C3 H3A 109.4 5_656 . ?
C2 C3 H3A 109.4 . . ?
C3 C3 H3B 109.4 5_656 . ?
C2 C3 H3B 109.4 . . ?
H3A C3 H3B 108.0 . . ?
N1 C4 H4A 109.5 . . ?
N1 C4 H4B 109.5 . . ?
H4A C4 H4B 109.5 . . ?
N1 C4 H4C 109.5 . . ?
H4A C4 H4C 109.5 . . ?
H4B C4 H4C 109.5 . . ?
N1 C5 H5A 109.5 . . ?
N1 C5 H5B 109.5 . . ?
H5A C5 H5B 109.5 . . ?
N1 C5 H5C 109.5 . . ?
H5A C5 H5C 109.5 . . ?
H5B C5 H5C 109.5 . . ?

loop_
_geom_bond_atom_site_label_1
_geom_bond_atom_site_label_2
_geom_bond_distance
_geom_bond_site_symmetry_2
_geom_bond_publ_flag
I1 I3 2.8590(8) . ?
I1 I2 2.9827(8) . ?
N1 C4 1.488(5) . ?
N1 C4 1.488(5) 6 ?
N1 C5 1.502(6) . ?
N1 C1 1.521(6) . ?
C1 C2 1.514(7) . ?
C1 H1A 0.9700 . ?
C1 H1B 0.9700 . ?
C2 C3 1.532(9) . ?
C2 H2A 0.9700 . ?
C2 H2B 0.9700 . ?
C3 C3 1.530(11) 5_656 ?
C3 H3A 0.9700 . ?
C3 H3B 0.9700 . ?
C4 H4A 0.9600 . ?
C4 H4B 0.9600 . ?
C4 H4C 0.9600 . ?
C5 H5A 0.9600 . ?
C5 H5B 0.9600 . ?
C5 H5C 0.9600 . ?

loop_
_geom_torsion_atom_site_label_1
_geom_torsion_atom_site_label_2
_geom_torsion_atom_site_label_3
_geom_torsion_atom_site_label_4
_geom_torsion
_geom_torsion_site_symmetry_1
_geom_torsion_site_symmetry_2
_geom_torsion_site_symmetry_3
_geom_torsion_site_symmetry_4
_geom_torsion_publ_flag
C4 N1 C1 C2 61.4(3) . . . . ?
C4 N1 C1 C2 -61.4(3) 6 . . . ?
C5 N1 C1 C2 180.0 . . . . ?
N1 C1 C2 C3 180.0 . . . . ?
C1 C2 C3 C3 180.0 . . . 5_656 ?
